data_7055254
loop_
_publ_author_name
'Mahapatra, Tufan Singha'
'Chaudhury, Susmitnarayan'
'Dasgupta, Swagata'
'Bertolasi, Valerio'
'Ray, Debashis'

_publ_section_title
;
 Dinuclear nickel complexes of divergent Ni&#x22EF;Ni separation showing
 ancillary ligand addition and bio-macromolecular interaction
;
_journal_issue 3
_journal_name_full 'New J. Chem.'
_journal_page_first 2268
_journal_paper_doi 10.1039/C5NJ02410B
_journal_volume 40
_journal_year 2016
_chemical_formula_moiety 'C26 H45 N11 Ni2 O4'
_chemical_formula_sum 'C26 H45 N11 Ni2 O4'
_chemical_formula_weight 693.15
_chemical_name_systematic
;
 ?
;
_space_group_IT_number 14
_symmetry_cell_setting monoclinic
_symmetry_space_group_name_Hall '-P 2ybc'
_symmetry_space_group_name_H-M 'P 1 21/c 1'
_atom_sites_solution_hydrogens geom
_atom_sites_solution_primary direct
_atom_sites_solution_secondary difmap
_audit_creation_method SHELXL-97
_audit_update_record
;
2015-11-03 deposited with the CCDC.
2015-12-22 downloaded from the CCDC.
;
_cell_angle_alpha 90.00
_cell_angle_beta 104.288(2)
_cell_angle_gamma 90.00
_cell_formula_units_Z 8
_cell_length_a 10.3693(9)
_cell_length_b 35.460(3)
_cell_length_c 18.8761(15)
_cell_measurement_temperature 295
_cell_volume 6726.0(10)
_computing_cell_refinement 'Brucker SMART'
_computing_data_collection 'Brucker SMART'
_computing_data_reduction 'Brucker SAINT'
_computing_molecular_graphics Diamond
_computing_publication_material 'SHELXL-97 (Sheldrick, 1997), PLATON (Spek, 2009)'
_computing_structure_refinement 'SHELXL-97 (Sheldrick, 1997)'
_computing_structure_solution 'SHELXS-97 (Sheldrick, 1997)'
_diffrn_ambient_temperature 295
_diffrn_measured_fraction_theta_full 0.981
_diffrn_measured_fraction_theta_max 0.981
_diffrn_measurement_device_type 'CCD area detector'
_diffrn_measurement_method '\f and \w scans'
_diffrn_radiation_monochromator graphite
_diffrn_radiation_source 'fine-focus sealed tube'
_diffrn_radiation_type MoK\a
_diffrn_radiation_wavelength 0.71073
_diffrn_reflns_av_R_equivalents 0.0435
_diffrn_reflns_av_sigmaI/netI 0.0400
_diffrn_reflns_limit_h_max 13
_diffrn_reflns_limit_h_min -13
_diffrn_reflns_limit_k_max 39
_diffrn_reflns_limit_k_min -43
_diffrn_reflns_limit_l_max 23
_diffrn_reflns_limit_l_min -22
_diffrn_reflns_number 69063
_diffrn_reflns_theta_full 26.68
_diffrn_reflns_theta_max 26.68
_diffrn_reflns_theta_min 1.25
_exptl_absorpt_coefficient_mu 1.167
_exptl_absorpt_correction_T_max 0.765
_exptl_absorpt_correction_T_min 0.650
_exptl_absorpt_correction_type multi-scan
_exptl_absorpt_process_details 'SADABS (Sheldrick, 1997)'
_exptl_crystal_colour 'light green'
_exptl_crystal_density_diffrn 1.369
_exptl_crystal_density_method 'not measured'
_exptl_crystal_description block
_exptl_crystal_F_000 2928
_exptl_crystal_size_max 0.34
_exptl_crystal_size_mid 0.29
_exptl_crystal_size_min 0.21
_refine_diff_density_max 0.886
_refine_diff_density_min -0.745
_refine_diff_density_rms 0.071
_refine_ls_extinction_method none
_refine_ls_goodness_of_fit_ref 1.039
_refine_ls_hydrogen_treatment mixed
_refine_ls_matrix_type full
_refine_ls_number_parameters 776
_refine_ls_number_reflns 13925
_refine_ls_number_restraints 18
_refine_ls_restrained_S_all 1.043
_refine_ls_R_factor_all 0.1014
_refine_ls_R_factor_gt 0.0578
_refine_ls_shift/su_max 0.002
_refine_ls_shift/su_mean 0.000
_refine_ls_structure_factor_coef Fsqd
_refine_ls_weighting_details 'calc w=1/[\s^2^(Fo^2^)+(0.0625P)^2^+11.2732P] where P=(Fo^2^+2Fc^2^)/3'
_refine_ls_weighting_scheme calc
_refine_ls_wR_factor_gt 0.1386
_refine_ls_wR_factor_ref 0.1679
_reflns_number_gt 8672
_reflns_number_total 13925
_reflns_threshold_expression I>2sigma(I)
_cod_data_source_file c5nj02410b2.cif
_cod_data_source_block complex_3b
_cod_depositor_comments
;
The following automatic conversions were performed:

'_symmetry_cell_setting' value 'Monoclinic' changed to 'monoclinic'
according to
/usr/data/users/saulius/crontab/automatic-downloads/rss-feeds/RSC/lib/dictionaries/cif_core.dic
dictionary named 'cif_core.dic' version 2.4.2 from 2011-04-26.

Automatic conversion script
Id: cif_fix_values 4268 2015-11-12 08:31:59Z antanas 

 Adding full bibliography for 7055250--7055254.cif.
;
_cod_original_sg_symbol_H-M 'P 21/c'
_cod_database_code 7055254

loop_
_symmetry_equiv_pos_as_xyz
'x, y, z'
'-x, y+1/2, -z+1/2'
'-x, -y, -z'
'x, -y-1/2, z-1/2'

loop_
_atom_site_label
_atom_site_type_symbol
_atom_site_fract_x
_atom_site_fract_y
_atom_site_fract_z
_atom_site_U_iso_or_equiv
_atom_site_adp_type
_atom_site_occupancy
_atom_site_symmetry_multiplicity
_atom_site_calc_flag
_atom_site_refinement_flags
_atom_site_disorder_assembly
_atom_site_disorder_group
Ni1 Ni 0.48661(5) 0.392672(15) 0.34052(3) 0.04174(15) Uani 1 1 d . A .
Ni2 Ni 0.55354(5) 0.368583(15) 0.19936(3) 0.04161(15) Uani 1 1 d . A .
O1 O 0.5564(3) 0.34570(8) 0.29960(14) 0.0424(6) Uani 1 1 d . . .
C1 C 0.6361(4) 0.31965(12) 0.3356(2) 0.0462(10) Uani 1 1 d . . .
C2 C 0.7068(4) 0.29482(13) 0.2987(3) 0.0536(11) Uani 1 1 d . . .
C3 C 0.7806(5) 0.26512(15) 0.3375(3) 0.0692(14) Uani 1 1 d . . .
H3 H 0.8232 0.2487 0.3123 0.083 Uiso 1 1 calc R . .
C4 C 0.7938(6) 0.25891(17) 0.4103(3) 0.0781(16) Uani 1 1 d . . .
C5 C 0.7314(5) 0.28384(16) 0.4468(3) 0.0701(15) Uani 1 1 d . . .
H5 H 0.7405 0.2804 0.4966 0.084 Uiso 1 1 calc R . .
C6 C 0.6546(4) 0.31434(13) 0.4121(2) 0.0524(11) Uani 1 1 d . . .
C7 C 0.8761(8) 0.2259(2) 0.4505(4) 0.124(3) Uani 1 1 d . . .
H7A H 0.8883 0.2290 0.5022 0.186 Uiso 1 1 calc R . .
H7B H 0.9612 0.2253 0.4390 0.186 Uiso 1 1 calc R . .
H7C H 0.8301 0.2026 0.4353 0.186 Uiso 1 1 calc R . .
C8 C 0.6036(5) 0.33922(15) 0.4589(2) 0.0578(12) Uani 1 1 d . A .
H8 H 0.6180 0.3322 0.5077 0.069 Uiso 1 1 calc R . .
N1 N 0.5407(4) 0.36998(11) 0.44023(19) 0.0547(10) Uani 1 1 d D . .
C9 C 0.5231(9) 0.3975(3) 0.4955(5) 0.0635(14) Uiso 0.50 1 d PD A 1
H9A H 0.5986 0.4145 0.5077 0.076 Uiso 0.50 1 calc PR A 1
H9B H 0.5158 0.3846 0.5397 0.076 Uiso 0.50 1 calc PR A 1
C10 C 0.3947(9) 0.4196(3) 0.4623(5) 0.0635(14) Uiso 0.50 1 d PD A 1
H10A H 0.3199 0.4025 0.4471 0.076 Uiso 0.50 1 calc PR A 1
H10B H 0.3756 0.4373 0.4975 0.076 Uiso 0.50 1 calc PR A 1
C9' C 0.4803(11) 0.3877(2) 0.4947(5) 0.0635(14) Uiso 0.50 1 d PD A 2
H9'1 H 0.5330 0.3828 0.5440 0.076 Uiso 0.50 1 calc PR A 2
H9'2 H 0.3907 0.3784 0.4902 0.076 Uiso 0.50 1 calc PR A 2
C10' C 0.4790(11) 0.4294(2) 0.4772(4) 0.0635(14) Uiso 0.50 1 d PD A 2
H10C H 0.4298 0.4424 0.5073 0.076 Uiso 0.50 1 calc PR A 2
H10D H 0.5699 0.4386 0.4909 0.076 Uiso 0.50 1 calc PR A 2
N2 N 0.4199(4) 0.43976(11) 0.3987(2) 0.0587(10) Uani 1 1 d D . .
C11 C 0.5025(6) 0.47390(17) 0.4035(4) 0.091(2) Uani 1 1 d . A .
H11A H 0.4774 0.4910 0.4378 0.109 Uiso 1 1 calc R . .
H11B H 0.5944 0.4667 0.4241 0.109 Uiso 1 1 calc R . .
C12 C 0.4965(11) 0.4945(2) 0.3363(6) 0.164(5) Uani 1 1 d . . .
H12A H 0.5628 0.5140 0.3453 0.247 Uiso 1 1 calc R A .
H12B H 0.4099 0.5056 0.3193 0.247 Uiso 1 1 calc R . .
H12C H 0.5129 0.4775 0.2999 0.247 Uiso 1 1 calc R . .
C13 C 0.2811(6) 0.45006(19) 0.3661(5) 0.116(3) Uani 1 1 d . A .
H13A H 0.2271 0.4275 0.3638 0.139 Uiso 1 1 calc R . .
H13B H 0.2744 0.4581 0.3162 0.139 Uiso 1 1 calc R . .
C14 C 0.2203(7) 0.48085(18) 0.4042(5) 0.122(3) Uani 1 1 d . . .
H14A H 0.1281 0.4839 0.3797 0.183 Uiso 1 1 calc R A .
H14B H 0.2667 0.5042 0.4026 0.183 Uiso 1 1 calc R . .
H14C H 0.2280 0.4738 0.4542 0.183 Uiso 1 1 calc R . .
C15 C 0.7124(4) 0.29894(14) 0.2229(3) 0.0560(12) Uani 1 1 d . B .
H15 H 0.7516 0.2794 0.2030 0.067 Uiso 1 1 calc R . .
N3 N 0.6690(4) 0.32661(11) 0.18140(19) 0.0527(9) Uani 1 1 d D . .
C16 C 0.7008(12) 0.3329(4) 0.1092(5) 0.0718(15) Uiso 0.50 1 d PD B 1
H16A H 0.7262 0.3094 0.0902 0.086 Uiso 0.50 1 calc PR B 1
H16B H 0.7736 0.3507 0.1142 0.086 Uiso 0.50 1 calc PR B 1
C17 C 0.5730(10) 0.3488(2) 0.0578(6) 0.0718(15) Uiso 0.50 1 d PD B 1
H17A H 0.5808 0.3504 0.0077 0.086 Uiso 0.50 1 calc PR B 1
H17B H 0.4956 0.3339 0.0595 0.086 Uiso 0.50 1 calc PR B 1
C16' C 0.6903(14) 0.3230(3) 0.1088(5) 0.0718(15) Uiso 0.50 1 d PD B 2
H16C H 0.6559 0.2989 0.0881 0.086 Uiso 0.50 1 calc PR B 2
H16D H 0.7849 0.3237 0.1117 0.086 Uiso 0.50 1 calc PR B 2
C17' C 0.6217(11) 0.3544(3) 0.0597(6) 0.0718(15) Uiso 0.50 1 d PD B 2
H17C H 0.6844 0.3639 0.0334 0.086 Uiso 0.50 1 calc PR B 2
H17D H 0.5486 0.3432 0.0237 0.086 Uiso 0.50 1 calc PR B 2
N4 N 0.5677(4) 0.38746(11) 0.0906(2) 0.0585(10) Uani 1 1 d D . .
C18 C 0.6678(6) 0.4155(2) 0.0898(3) 0.094(2) Uani 1 1 d . B .
H18A H 0.6826 0.4165 0.0411 0.113 Uiso 1 1 calc R . .
H18B H 0.7505 0.4076 0.1230 0.113 Uiso 1 1 calc R . .
C19 C 0.6348(8) 0.4534(2) 0.1105(4) 0.123(3) Uani 1 1 d . . .
H19A H 0.6633 0.4716 0.0800 0.185 Uiso 1 1 calc R B .
H19B H 0.6790 0.4580 0.1607 0.185 Uiso 1 1 calc R . .
H19C H 0.5403 0.4553 0.1042 0.185 Uiso 1 1 calc R . .
C20 C 0.4339(7) 0.3998(2) 0.0460(3) 0.103(2) Uani 1 1 d . B .
H20A H 0.3707 0.3799 0.0480 0.124 Uiso 1 1 calc R . .
H20B H 0.4072 0.4218 0.0695 0.124 Uiso 1 1 calc R . .
C21 C 0.4212(8) 0.4092(3) -0.0323(4) 0.145(4) Uani 1 1 d . . .
H21A H 0.3298 0.4145 -0.0556 0.218 Uiso 1 1 calc R B .
H21B H 0.4511 0.3883 -0.0563 0.218 Uiso 1 1 calc R . .
H21C H 0.4746 0.4310 -0.0356 0.218 Uiso 1 1 calc R . .
O4 O 0.2949(3) 0.36833(9) 0.32865(17) 0.0563(8) Uani 1 1 d . . .
C22 C 0.2514(4) 0.34262(13) 0.2872(3) 0.0527(11) Uani 1 1 d . A .
H22 H 0.3139 0.3270 0.2742 0.063 Uiso 1 1 calc R . .
N11 N 0.1275(4) 0.33453(12) 0.2592(3) 0.0751(13) Uani 1 1 d . . .
C23 C 0.0256(7) 0.3623(3) 0.2635(5) 0.155(4) Uani 1 1 d . A .
H23A H -0.0437 0.3503 0.2808 0.232 Uiso 1 1 calc R . .
H23B H -0.0111 0.3727 0.2158 0.232 Uiso 1 1 calc R . .
H23C H 0.0648 0.3821 0.2965 0.232 Uiso 1 1 calc R . .
C24 C 0.0824(6) 0.30511(19) 0.2063(4) 0.117(3) Uani 1 1 d . A .
H24A H 0.0295 0.2874 0.2253 0.176 Uiso 1 1 calc R . .
H24B H 0.1579 0.2924 0.1965 0.176 Uiso 1 1 calc R . .
H24C H 0.0298 0.3159 0.1619 0.176 Uiso 1 1 calc R . .
C25 C 0.7354(4) 0.41924(14) 0.3065(3) 0.0549(11) Uani 1 1 d . A .
O2 O 0.6670(3) 0.41801(9) 0.35233(18) 0.0600(8) Uani 1 1 d . . .
O3 O 0.7179(3) 0.40083(9) 0.24894(17) 0.0547(8) Uani 1 1 d . . .
C26 C 0.8510(5) 0.44684(16) 0.3223(3) 0.0810(17) Uani 1 1 d . . .
H26A H 0.8784 0.4516 0.3739 0.121 Uiso 1 1 calc R A .
H26B H 0.8237 0.4701 0.2969 0.121 Uiso 1 1 calc R . .
H26C H 0.9240 0.4363 0.3061 0.121 Uiso 1 1 calc R . .
N5 N 0.4310(3) 0.40904(10) 0.23066(18) 0.0443(8) Uani 1 1 d . . .
N6 N 0.3162(4) 0.41347(10) 0.1975(2) 0.0497(9) Uani 1 1 d . A .
N7 N 0.2080(4) 0.41820(14) 0.1659(2) 0.0747(13) Uani 1 1 d . . .
N8 N 0.3838(4) 0.33604(11) 0.1484(2) 0.0533(9) Uani 1 1 d . . .
N9 N 0.3871(4) 0.30329(13) 0.1594(2) 0.0568(10) Uani 1 1 d . A .
N10 N 0.3896(5) 0.27075(14) 0.1692(3) 0.0961(17) Uani 1 1 d . . .
Ni3 Ni 0.97973(5) 0.397026(15) -0.16634(3) 0.04469(15) Uani 1 1 d . C .
Ni4 Ni 1.04026(5) 0.363209(16) -0.30443(3) 0.04637(16) Uani 1 1 d . C .
O5 O 1.0519(3) 0.34760(8) -0.19686(15) 0.0464(7) Uani 1 1 d . . .
C27 C 1.1351(4) 0.32416(12) -0.1561(2) 0.0445(10) Uani 1 1 d . . .
C28 C 1.2051(4) 0.29660(12) -0.1868(3) 0.0517(11) Uani 1 1 d . . .
C29 C 1.2824(5) 0.26953(15) -0.1421(3) 0.0666(14) Uani 1 1 d . . .
H29 H 1.3240 0.2512 -0.1640 0.080 Uiso 1 1 calc R . .
C30 C 1.3005(6) 0.26841(17) -0.0677(3) 0.0765(16) Uani 1 1 d . . .
C31 C 1.2408(5) 0.29649(16) -0.0372(3) 0.0673(14) Uani 1 1 d . . .
H31 H 1.2535 0.2968 0.0134 0.081 Uiso 1 1 calc R . .
C32 C 1.1618(4) 0.32469(13) -0.0781(3) 0.0527(11) Uani 1 1 d . . .
C33 C 1.3847(8) 0.2378(2) -0.0208(4) 0.127(3) Uani 1 1 d . . .
H33A H 1.3520 0.2134 -0.0388 0.191 Uiso 1 1 calc R . .
H33B H 1.3792 0.2404 0.0290 0.191 Uiso 1 1 calc R . .
H33C H 1.4757 0.2403 -0.0232 0.191 Uiso 1 1 calc R . .
C34 C 1.1115(5) 0.35297(16) -0.0366(3) 0.0617(13) Uani 1 1 d . C .
H34 H 1.1279 0.3491 0.0136 0.074 Uiso 1 1 calc R . .
N12 N 1.0468(4) 0.38270(13) -0.0620(2) 0.0622(11) Uani 1 1 d D . .
C35 C 1.0007(12) 0.4035(3) -0.0075(5) 0.0748(16) Uiso 0.50 1 d PD C 1
H35A H 1.0755 0.4106 0.0322 0.090 Uiso 0.50 1 calc PR C 1
H35B H 0.9408 0.3880 0.0123 0.090 Uiso 0.50 1 calc PR C 1
C36 C 0.9306(12) 0.4376(3) -0.0419(5) 0.0748(16) Uiso 0.50 1 d PD C 1
H36A H 0.8447 0.4374 -0.0301 0.090 Uiso 0.50 1 calc PR C 1
H36B H 0.9792 0.4588 -0.0157 0.090 Uiso 0.50 1 calc PR C 1
C35' C 1.0273(10) 0.4159(3) -0.0164(6) 0.0748(16) Uiso 0.50 1 d PD C 2
H35C H 1.0924 0.4354 -0.0176 0.090 Uiso 0.50 1 calc PR C 2
H35D H 1.0362 0.4083 0.0340 0.090 Uiso 0.50 1 calc PR C 2
C36' C 0.8845(10) 0.4305(3) -0.0506(5) 0.0748(16) Uiso 0.50 1 d PD C 2
H36C H 0.8201 0.4101 -0.0601 0.090 Uiso 0.50 1 calc PR C 2
H36D H 0.8572 0.4493 -0.0199 0.090 Uiso 0.50 1 calc PR C 2
N13 N 0.9041(4) 0.44717(11) -0.1193(2) 0.0572(10) Uani 1 1 d D . .
C37 C 0.9858(5) 0.48109(15) -0.1176(3) 0.0749(16) Uani 1 1 d . C .
H37A H 1.0778 0.4747 -0.0952 0.090 Uiso 1 1 calc R . .
H37B H 0.9582 0.4997 -0.0867 0.090 Uiso 1 1 calc R . .
C38 C 0.9789(8) 0.49823(19) -0.1895(5) 0.116(3) Uani 1 1 d . . .
H38A H 1.0451 0.5176 -0.1845 0.174 Uiso 1 1 calc R C .
H38B H 0.8922 0.5090 -0.2084 0.174 Uiso 1 1 calc R . .
H38C H 0.9948 0.4792 -0.2226 0.174 Uiso 1 1 calc R . .
C39 C 0.7625(5) 0.45554(17) -0.1564(4) 0.093(2) Uani 1 1 d . C .
H39A H 0.7112 0.4326 -0.1571 0.112 Uiso 1 1 calc R . .
H39B H 0.7580 0.4623 -0.2068 0.112 Uiso 1 1 calc R . .
C40 C 0.6959(6) 0.48682(18) -0.1227(5) 0.111(3) Uani 1 1 d . . .
H40A H 0.6032 0.4880 -0.1473 0.167 Uiso 1 1 calc R C .
H40B H 0.7374 0.5105 -0.1280 0.167 Uiso 1 1 calc R . .
H40C H 0.7053 0.4816 -0.0718 0.167 Uiso 1 1 calc R . .
C41 C 1.2065(5) 0.29517(13) -0.2639(3) 0.0550(11) Uani 1 1 d . . .
H41 H 1.2505 0.2748 -0.2785 0.066 Uiso 1 1 calc R . .
N14 N 1.1542(4) 0.31868(11) -0.3129(2) 0.0528(9) Uani 1 1 d . . .
C42 C 1.1731(6) 0.31353(16) -0.3863(3) 0.0691(14) Uani 1 1 d . . .
H42A H 1.0987 0.2997 -0.4162 0.083 Uiso 1 1 calc R . .
H42B H 1.2539 0.2993 -0.3842 0.083 Uiso 1 1 calc R . .
C43 C 1.1825(6) 0.35092(18) -0.4184(3) 0.0842(17) Uani 1 1 d . . .
H43A H 1.1877 0.3477 -0.4687 0.101 Uiso 1 1 calc R . .
H43B H 1.2644 0.3629 -0.3920 0.101 Uiso 1 1 calc R . .
N15 N 1.0689(4) 0.37640(12) -0.4172(2) 0.0592(10) Uani 1 1 d . . .
C44 C 1.1181(8) 0.41497(19) -0.4266(4) 0.101(2) Uani 1 1 d . . .
H44A H 1.1435 0.4163 -0.4727 0.121 Uiso 1 1 calc R . .
H44B H 1.1966 0.4200 -0.3876 0.121 Uiso 1 1 calc R . .
C45 C 1.0142(12) 0.4448(2) -0.4257(5) 0.184(5) Uani 1 1 d . . .
H45A H 1.0554 0.4692 -0.4198 0.276 Uiso 1 1 calc R . .
H45B H 0.9742 0.4400 -0.3858 0.276 Uiso 1 1 calc R . .
H45C H 0.9469 0.4440 -0.4709 0.276 Uiso 1 1 calc R . .
C46 C 0.9538(6) 0.3659(2) -0.4770(3) 0.104(2) Uani 1 1 d . . .
H46A H 0.8812 0.3828 -0.4751 0.125 Uiso 1 1 calc R . .
H46B H 0.9263 0.3407 -0.4671 0.125 Uiso 1 1 calc R . .
C47 C 0.9706(8) 0.3664(3) -0.5544(4) 0.166(5) Uani 1 1 d . . .
H47A H 0.8865 0.3612 -0.5879 0.248 Uiso 1 1 calc R . .
H47B H 1.0338 0.3474 -0.5594 0.248 Uiso 1 1 calc R . .
H47C H 1.0020 0.3907 -0.5649 0.248 Uiso 1 1 calc R . .
O8 O 0.7959(3) 0.37043(9) -0.16363(18) 0.0571(8) Uani 1 1 d . . .
C48 C 0.7434(4) 0.34746(13) -0.2097(3) 0.0546(11) Uani 1 1 d . C .
H48 H 0.7927 0.3395 -0.2419 0.066 Uiso 1 1 calc R . .
N22 N 0.6254(4) 0.33301(13) -0.2184(3) 0.0762(13) Uani 1 1 d . . .
C49 C 0.5427(9) 0.3443(3) -0.1714(7) 0.219(7) Uani 1 1 d . C .
H49A H 0.4959 0.3228 -0.1596 0.328 Uiso 1 1 calc R . .
H49B H 0.4797 0.3629 -0.1958 0.328 Uiso 1 1 calc R . .
H49C H 0.5971 0.3549 -0.1273 0.328 Uiso 1 1 calc R . .
C50 C 0.5673(6) 0.30710(19) -0.2777(4) 0.111(3) Uani 1 1 d . C .
H50A H 0.4943 0.3192 -0.3112 0.166 Uiso 1 1 calc R . .
H50B H 0.5360 0.2849 -0.2580 0.166 Uiso 1 1 calc R . .
H50C H 0.6335 0.3001 -0.3030 0.166 Uiso 1 1 calc R . .
O6 O 1.1540(3) 0.42380(9) -0.16823(18) 0.0603(8) Uani 1 1 d . . .
O7 O 1.2027(3) 0.39673(10) -0.26529(19) 0.0636(9) Uani 1 1 d . . .
C51 C 1.2218(5) 0.41999(15) -0.2143(3) 0.0608(13) Uani 1 1 d . C .
C52 C 1.3381(6) 0.44645(18) -0.2084(4) 0.093(2) Uani 1 1 d . . .
H52A H 1.3741 0.4530 -0.1580 0.139 Uiso 1 1 calc R C .
H52B H 1.3087 0.4689 -0.2362 0.139 Uiso 1 1 calc R . .
H52C H 1.4055 0.4343 -0.2271 0.139 Uiso 1 1 calc R . .
N16 N 0.9172(3) 0.40559(10) -0.27841(19) 0.0459(8) Uani 1 1 d . . .
N17 N 0.8047(4) 0.41166(11) -0.3119(2) 0.0569(10) Uani 1 1 d . C .
N18 N 0.6984(5) 0.41785(16) -0.3438(3) 0.0951(17) Uani 1 1 d . . .
N19 N 0.8689(4) 0.33116(12) -0.3487(2) 0.0574(10) Uani 1 1 d . . .
N20 N 0.8702(4) 0.29807(13) -0.3523(2) 0.0567(10) Uani 1 1 d . C .
N21 N 0.8684(6) 0.26540(14) -0.3586(3) 0.0986(18) Uani 1 1 d . . .

loop_
_atom_site_aniso_label
_atom_site_aniso_U_11
_atom_site_aniso_U_22
_atom_site_aniso_U_33
_atom_site_aniso_U_23
_atom_site_aniso_U_13
_atom_site_aniso_U_12
Ni1 0.0374(3) 0.0490(3) 0.0380(3) -0.0070(2) 0.0078(2) -0.0027(2)
Ni2 0.0380(3) 0.0485(3) 0.0384(3) -0.0018(2) 0.0097(2) 0.0002(2)
O1 0.0384(14) 0.0484(17) 0.0390(15) 0.0009(13) 0.0069(12) 0.0050(12)
C1 0.035(2) 0.044(2) 0.056(3) 0.005(2) 0.0041(19) -0.0025(18)
C2 0.044(2) 0.052(3) 0.063(3) -0.001(2) 0.010(2) 0.008(2)
C3 0.064(3) 0.067(3) 0.077(4) 0.008(3) 0.018(3) 0.022(3)
C4 0.070(3) 0.081(4) 0.079(4) 0.022(3) 0.010(3) 0.026(3)
C5 0.061(3) 0.083(4) 0.062(3) 0.024(3) 0.007(3) 0.014(3)
C6 0.043(2) 0.061(3) 0.051(3) 0.011(2) 0.007(2) 0.003(2)
C7 0.145(7) 0.109(6) 0.115(6) 0.038(5) 0.028(5) 0.072(5)
C8 0.053(3) 0.081(4) 0.036(2) 0.008(2) 0.005(2) -0.001(3)
N1 0.056(2) 0.070(3) 0.037(2) -0.0029(18) 0.0102(17) 0.003(2)
N2 0.063(2) 0.063(3) 0.054(2) -0.014(2) 0.023(2) 0.000(2)
C11 0.073(4) 0.085(4) 0.120(5) -0.062(4) 0.034(4) -0.018(3)
C12 0.262(12) 0.068(5) 0.233(11) 0.012(6) 0.194(10) 0.007(6)
C13 0.055(3) 0.092(5) 0.200(8) -0.073(5) 0.028(4) 0.000(3)
C14 0.081(4) 0.083(5) 0.215(9) -0.049(5) 0.062(5) 0.003(4)
C15 0.051(3) 0.056(3) 0.063(3) -0.006(2) 0.016(2) 0.010(2)
N3 0.048(2) 0.064(3) 0.049(2) -0.0046(19) 0.0173(17) 0.0055(18)
N4 0.057(2) 0.070(3) 0.050(2) 0.009(2) 0.0164(19) 0.003(2)
C18 0.080(4) 0.142(6) 0.064(4) 0.012(4) 0.025(3) -0.025(4)
C19 0.152(8) 0.095(6) 0.119(6) -0.009(5) 0.026(5) -0.007(5)
C20 0.100(5) 0.132(6) 0.066(4) 0.038(4) -0.004(3) -0.043(4)
C21 0.107(6) 0.229(10) 0.087(5) 0.061(6) -0.001(4) -0.026(6)
O4 0.0426(16) 0.069(2) 0.060(2) -0.0157(17) 0.0169(14) -0.0093(15)
C22 0.042(2) 0.048(3) 0.069(3) -0.006(2) 0.016(2) -0.001(2)
N11 0.039(2) 0.073(3) 0.112(4) -0.030(3) 0.015(2) -0.009(2)
C23 0.060(4) 0.185(9) 0.213(10) -0.111(8) 0.022(5) 0.005(5)
C24 0.062(4) 0.099(5) 0.178(8) -0.075(5) 0.005(4) -0.013(3)
C25 0.041(2) 0.057(3) 0.062(3) -0.005(2) 0.005(2) -0.006(2)
O2 0.0442(17) 0.071(2) 0.065(2) -0.0208(17) 0.0137(16) -0.0142(15)
O3 0.0400(16) 0.068(2) 0.0563(19) -0.0034(17) 0.0130(14) -0.0072(14)
C26 0.062(3) 0.083(4) 0.098(4) -0.010(3) 0.019(3) -0.028(3)
N5 0.044(2) 0.049(2) 0.0388(19) -0.0021(16) 0.0077(16) 0.0034(16)
N6 0.051(2) 0.050(2) 0.048(2) 0.0010(17) 0.0129(18) 0.0066(18)
N7 0.053(3) 0.094(4) 0.070(3) 0.007(3) 0.002(2) 0.019(2)
N8 0.054(2) 0.048(2) 0.052(2) -0.0013(18) 0.0017(17) -0.0049(18)
N9 0.050(2) 0.062(3) 0.056(2) 0.000(2) 0.0094(18) -0.008(2)
N10 0.084(4) 0.058(3) 0.143(5) 0.017(3) 0.021(3) -0.007(3)
Ni3 0.0406(3) 0.0493(3) 0.0432(3) -0.0084(2) 0.0084(2) -0.0041(2)
Ni4 0.0418(3) 0.0508(3) 0.0474(3) -0.0034(3) 0.0127(2) 0.0006(2)
O5 0.0458(16) 0.0498(17) 0.0419(16) -0.0017(13) 0.0078(13) 0.0036(13)
C27 0.038(2) 0.044(2) 0.051(3) 0.004(2) 0.0099(19) -0.0068(18)
C28 0.045(2) 0.047(3) 0.064(3) 0.003(2) 0.015(2) 0.001(2)
C29 0.066(3) 0.064(3) 0.074(4) 0.012(3) 0.025(3) 0.013(3)
C30 0.073(4) 0.080(4) 0.078(4) 0.024(3) 0.021(3) 0.017(3)
C31 0.062(3) 0.081(4) 0.056(3) 0.019(3) 0.011(2) 0.004(3)
C32 0.047(2) 0.054(3) 0.055(3) 0.005(2) 0.008(2) -0.004(2)
C33 0.142(7) 0.133(7) 0.111(6) 0.064(5) 0.040(5) 0.071(5)
C34 0.059(3) 0.084(4) 0.038(2) 0.000(2) 0.007(2) -0.004(3)
N12 0.064(3) 0.079(3) 0.041(2) -0.010(2) 0.0077(18) 0.009(2)
N13 0.068(3) 0.051(2) 0.057(2) -0.0106(19) 0.024(2) -0.0064(19)
C37 0.064(3) 0.057(3) 0.104(5) -0.022(3) 0.022(3) -0.012(3)
C38 0.132(6) 0.076(5) 0.167(8) 0.026(5) 0.089(6) 0.018(4)
C39 0.055(3) 0.070(4) 0.158(6) -0.042(4) 0.033(4) -0.006(3)
C40 0.081(4) 0.077(4) 0.192(8) -0.034(5) 0.065(5) 0.005(3)
C41 0.054(3) 0.046(3) 0.068(3) -0.005(2) 0.020(2) 0.003(2)
N14 0.049(2) 0.055(2) 0.056(2) -0.0066(19) 0.0178(18) 0.0037(18)
C42 0.075(3) 0.083(4) 0.053(3) -0.002(3) 0.021(3) 0.017(3)
C43 0.091(4) 0.101(5) 0.067(4) -0.001(3) 0.032(3) 0.009(4)
N15 0.057(2) 0.066(3) 0.054(2) 0.003(2) 0.0124(19) 0.005(2)
C44 0.138(6) 0.091(5) 0.097(5) 0.006(4) 0.075(5) -0.019(4)
C45 0.326(15) 0.082(6) 0.209(11) 0.054(6) 0.190(11) 0.061(7)
C46 0.075(4) 0.159(7) 0.073(4) 0.032(4) 0.009(3) -0.015(4)
C47 0.127(7) 0.292(13) 0.062(4) 0.049(6) -0.008(4) -0.058(8)
O8 0.0544(18) 0.058(2) 0.063(2) -0.0138(16) 0.0225(16) -0.0138(15)
C48 0.051(3) 0.054(3) 0.061(3) -0.007(2) 0.018(2) -0.008(2)
N22 0.054(2) 0.072(3) 0.108(4) -0.031(3) 0.030(2) -0.019(2)
C49 0.127(7) 0.246(12) 0.332(16) -0.184(12) 0.151(10) -0.100(8)
C50 0.074(4) 0.101(5) 0.146(7) -0.049(5) 0.009(4) -0.026(4)
O6 0.0434(17) 0.068(2) 0.069(2) -0.0189(17) 0.0133(16) -0.0136(15)
O7 0.0509(18) 0.070(2) 0.075(2) -0.0112(19) 0.0247(17) -0.0123(16)
C51 0.042(2) 0.062(3) 0.075(4) -0.005(3) 0.009(2) -0.009(2)
C52 0.074(4) 0.095(5) 0.115(5) -0.013(4) 0.035(4) -0.036(3)
N16 0.0419(19) 0.052(2) 0.043(2) -0.0004(16) 0.0091(16) -0.0001(16)
N17 0.057(3) 0.057(3) 0.054(2) -0.0082(19) 0.009(2) 0.003(2)
N18 0.067(3) 0.119(4) 0.083(3) -0.018(3) -0.013(3) 0.030(3)
N19 0.053(2) 0.053(3) 0.063(3) -0.009(2) 0.0081(19) -0.0042(19)
N20 0.056(2) 0.064(3) 0.052(2) 0.010(2) 0.0172(18) -0.008(2)
N21 0.107(4) 0.054(3) 0.137(5) 0.012(3) 0.033(4) -0.016(3)

loop_
_atom_type_symbol
_atom_type_description
_atom_type_scat_dispersion_real
_atom_type_scat_dispersion_imag
_atom_type_scat_source
C C 0.0033 0.0016 'International Tables Vol C Tables 4.2.6.8 and 6.1.1.4'
H H 0.0000 0.0000 'International Tables Vol C Tables 4.2.6.8 and 6.1.1.4'
N N 0.0061 0.0033 'International Tables Vol C Tables 4.2.6.8 and 6.1.1.4'
O O 0.0106 0.0060 'International Tables Vol C Tables 4.2.6.8 and 6.1.1.4'
Ni Ni 0.3393 1.1124 'International Tables Vol C Tables 4.2.6.8 and 6.1.1.4'

loop_
_geom_angle_atom_site_label_1
_geom_angle_atom_site_label_2
_geom_angle_atom_site_label_3
_geom_angle
N1 Ni1 O2 92.17(15)
N1 Ni1 O1 89.11(13)
O2 Ni1 O1 89.99(12)
N1 Ni1 N5 172.25(15)
O2 Ni1 N5 90.39(14)
O1 Ni1 N5 83.57(12)
N1 Ni1 O4 88.49(14)
O2 Ni1 O4 177.73(13)
O1 Ni1 O4 92.19(11)
N5 Ni1 O4 89.23(13)
N1 Ni1 N2 83.41(15)
O2 Ni1 N2 90.24(14)
O1 Ni1 N2 172.53(13)
N5 Ni1 N2 103.90(14)
O4 Ni1 N2 87.68(13)
N3 Ni2 O1 89.38(13)
N3 Ni2 O3 91.56(14)
O1 Ni2 O3 88.79(12)
N3 Ni2 N5 172.58(14)
O1 Ni2 N5 83.25(12)
O3 Ni2 N5 89.03(13)
N3 Ni2 N8 89.01(15)
O1 Ni2 N8 91.41(13)
O3 Ni2 N8 179.40(14)
N5 Ni2 N8 90.43(14)
N3 Ni2 N4 83.51(15)
O1 Ni2 N4 172.87(13)
O3 Ni2 N4 90.95(14)
N5 Ni2 N4 103.87(14)
N8 Ni2 N4 88.93(15)
C1 O1 Ni1 128.0(3)
C1 O1 Ni2 128.2(3)
Ni1 O1 Ni2 95.77(11)
O1 C1 C6 121.9(4)
O1 C1 C2 121.0(4)
C6 C1 C2 117.1(4)
C3 C2 C1 119.3(5)
C3 C2 C15 116.2(4)
C1 C2 C15 124.5(4)
C4 C3 C2 123.7(5)
C4 C3 H3 118.2
C2 C3 H3 118.2
C3 C4 C5 117.2(5)
C3 C4 C7 121.7(6)
C5 C4 C7 121.1(6)
C4 C5 C6 122.9(5)
C4 C5 H5 118.5
C6 C5 H5 118.5
C5 C6 C1 119.6(4)
C5 C6 C8 115.9(4)
C1 C6 C8 124.4(4)
C4 C7 H7A 109.5
C4 C7 H7B 109.5
H7A C7 H7B 109.5
C4 C7 H7C 109.5
H7A C7 H7C 109.5
H7B C7 H7C 109.5
N1 C8 C6 126.5(4)
N1 C8 H8 116.8
C6 C8 H8 116.8
C8 N1 C9' 116.6(5)
C8 N1 C9 121.0(5)
C9' N1 C9 22.0(5)
C8 N1 Ni1 127.7(3)
C9' N1 Ni1 114.7(5)
C9 N1 Ni1 110.2(5)
N1 C9 C10 107.1(7)
N1 C9 H9A 110.3
C10 C9 H9A 110.3
N1 C9 H9B 110.3
C10 C9 H9B 110.3
H9A C9 H9B 108.5
N2 C10 C9 105.6(7)
N2 C10 H10A 110.6
C9 C10 H10A 110.6
N2 C10 H10B 110.6
C9 C10 H10B 110.6
H10A C10 H10B 108.7
N1 C9' C10' 104.2(7)
N1 C9' H9'1 110.9
C10' C9' H9'1 110.9
N1 C9' H9'2 110.9
C10' C9' H9'2 110.9
H9'1 C9' H9'2 108.9
N2 C10' C9' 115.8(7)
N2 C10' H10C 108.3
C9' C10' H10C 108.3
N2 C10' H10D 108.3
C9' C10' H10D 108.3
H10C C10' H10D 107.4
C13 N2 C11 108.5(5)
C13 N2 C10 96.3(5)
C11 N2 C10 124.5(6)
C13 N2 C10' 126.5(6)
C11 N2 C10' 93.0(5)
C10 N2 C10' 35.9(5)
C13 N2 Ni1 112.1(3)
C11 N2 Ni1 113.8(3)
C10 N2 Ni1 100.3(4)
C10' N2 Ni1 101.7(4)
C12 C11 N2 117.5(6)
C12 C11 H11A 107.9
N2 C11 H11A 107.9
C12 C11 H11B 107.9
N2 C11 H11B 107.9
H11A C11 H11B 107.2
C11 C12 H12A 109.5
C11 C12 H12B 109.5
H12A C12 H12B 109.5
C11 C12 H12C 109.5
H12A C12 H12C 109.5
H12B C12 H12C 109.5
N2 C13 C14 117.2(6)
N2 C13 H13A 108.0
C14 C13 H13A 108.0
N2 C13 H13B 108.0
C14 C13 H13B 108.0
H13A C13 H13B 107.2
C13 C14 H14A 109.5
C13 C14 H14B 109.5
H14A C14 H14B 109.5
C13 C14 H14C 109.5
H14A C14 H14C 109.5
H14B C14 H14C 109.5
N3 C15 C2 126.3(4)
N3 C15 H15 116.8
C2 C15 H15 116.8
C15 N3 C16' 113.8(5)
C15 N3 C16 123.7(6)
C16' N3 C16 14.3(9)
C15 N3 Ni2 127.6(3)
C16' N3 Ni2 117.8(5)
C16 N3 Ni2 108.7(5)
N3 C16 C17 106.2(8)
N3 C16 H16A 110.5
C17 C16 H16A 110.5
N3 C16 H16B 110.5
C17 C16 H16B 110.5
H16A C16 H16B 108.7
N4 C17 C16 100.7(8)
N4 C17 H17A 111.6
C16 C17 H17A 111.6
N4 C17 H17B 111.6
C16 C17 H17B 111.6
H17A C17 H17B 109.4
N3 C16' C17' 110.9(8)
N3 C16' H16C 109.5
C17' C16' H16C 109.5
N3 C16' H16D 109.5
C17' C16' H16D 109.5
H16C C16' H16D 108.0
N4 C17' C16' 120.6(8)
N4 C17' H17C 107.2
C16' C17' H17C 107.2
N4 C17' H17D 107.2
C16' C17' H17D 107.2
H17C C17' H17D 106.8
C18 N4 C17' 101.4(6)
C18 N4 C20 111.3(4)
C17' N4 C20 113.4(6)
C18 N4 C17 121.5(6)
C17' N4 C17 20.6(6)
C20 N4 C17 99.0(5)
C18 N4 Ni2 115.7(3)
C17' N4 Ni2 104.3(5)
C20 N4 Ni2 110.3(3)
C17 N4 Ni2 97.1(5)
N4 C18 C19 114.5(6)
N4 C18 H18A 108.6
C19 C18 H18A 108.6
N4 C18 H18B 108.6
C19 C18 H18B 108.6
H18A C18 H18B 107.6
C18 C19 H19A 109.5
C18 C19 H19B 109.5
H19A C19 H19B 109.5
C18 C19 H19C 109.5
H19A C19 H19C 109.5
H19B C19 H19C 109.5
C21 C20 N4 117.8(6)
C21 C20 H20A 107.9
N4 C20 H20A 107.9
C21 C20 H20B 107.9
N4 C20 H20B 107.9
H20A C20 H20B 107.2
C20 C21 H21A 109.5
C20 C21 H21B 109.5
H21A C21 H21B 109.5
C20 C21 H21C 109.5
H21A C21 H21C 109.5
H21B C21 H21C 109.5
C22 O4 Ni1 124.2(3)
O4 C22 N11 127.1(4)
O4 C22 H22 116.5
N11 C22 H22 116.5
C22 N11 C24 124.3(5)
C22 N11 C23 119.1(5)
C24 N11 C23 114.3(5)
N11 C23 H23A 109.5
N11 C23 H23B 109.5
H23A C23 H23B 109.5
N11 C23 H23C 109.5
H23A C23 H23C 109.5
H23B C23 H23C 109.5
N11 C24 H24A 109.5
N11 C24 H24B 109.5
H24A C24 H24B 109.5
N11 C24 H24C 109.5
H24A C24 H24C 109.5
H24B C24 H24C 109.5
O3 C25 O2 127.1(4)
O3 C25 C26 116.6(5)
O2 C25 C26 116.3(5)
C25 O2 Ni1 127.1(3)
C25 O3 Ni2 127.6(3)
C25 C26 H26A 109.5
C25 C26 H26B 109.5
H26A C26 H26B 109.5
C25 C26 H26C 109.5
H26A C26 H26C 109.5
H26B C26 H26C 109.5
N6 N5 Ni1 122.9(3)
N6 N5 Ni2 122.0(3)
Ni1 N5 Ni2 92.96(14)
N7 N6 N5 179.0(5)
N9 N8 Ni2 118.0(3)
N10 N9 N8 178.9(6)
N12 Ni3 O5 89.85(14)
N12 Ni3 O6 92.37(16)
O5 Ni3 O6 90.39(12)
N12 Ni3 N16 173.06(16)
O5 Ni3 N16 83.23(12)
O6 Ni3 N16 88.25(13)
N12 Ni3 O8 87.68(15)
O5 Ni3 O8 91.08(12)
O6 Ni3 O8 178.53(13)
N16 Ni3 O8 91.87(13)
N12 Ni3 N13 83.11(16)
O5 Ni3 N13 172.63(13)
O6 Ni3 N13 92.06(14)
N16 Ni3 N13 103.78(14)
O8 Ni3 N13 86.48(13)
N14 Ni4 O7 92.15(14)
N14 Ni4 O5 88.55(14)
O7 Ni4 O5 87.58(13)
N14 Ni4 N19 89.97(15)
O7 Ni4 N19 176.83(16)
O5 Ni4 N19 94.83(14)
N14 Ni4 N16 169.95(15)
O7 Ni4 N16 89.63(14)
O5 Ni4 N16 81.64(12)
N19 Ni4 N16 88.69(15)
N14 Ni4 N15 82.62(15)
O7 Ni4 N15 86.12(14)
O5 Ni4 N15 168.94(13)
N19 Ni4 N15 91.82(15)
N16 Ni4 N15 107.38(14)
C27 O5 Ni3 128.0(3)
C27 O5 Ni4 128.0(3)
Ni3 O5 Ni4 96.32(12)
O5 C27 C28 121.8(4)
O5 C27 C32 122.0(4)
C28 C27 C32 116.1(4)
C29 C28 C27 120.1(4)
C29 C28 C41 115.7(4)
C27 C28 C41 124.2(4)
C30 C29 C28 123.5(5)
C30 C29 H29 118.2
C28 C29 H29 118.2
C29 C30 C31 116.6(5)
C29 C30 C33 121.8(6)
C31 C30 C33 121.6(6)
C30 C31 C32 123.3(5)
C30 C31 H31 118.3
C32 C31 H31 118.3
C31 C32 C27 119.9(4)
C31 C32 C34 115.9(4)
C27 C32 C34 124.3(4)
C30 C33 H33A 109.5
C30 C33 H33B 109.5
H33A C33 H33B 109.5
C30 C33 H33C 109.5
H33A C33 H33C 109.5
H33B C33 H33C 109.5
N12 C34 C32 126.5(4)
N12 C34 H34 116.7
C32 C34 H34 116.7
C34 N12 C35 113.0(5)
C34 N12 C35' 124.4(6)
C35 N12 C35' 22.0(6)
C34 N12 Ni3 127.3(3)
C35 N12 Ni3 118.7(5)
C35' N12 Ni3 107.7(5)
N12 C35 C36 108.7(8)
N12 C35 H35A 110.0
C36 C35 H35A 110.0
N12 C35 H35B 110.0
C36 C35 H35B 110.0
H35A C35 H35B 108.3
N13 C36 C35 125.6(9)
N13 C36 H36A 105.9
C35 C36 H36A 105.9
N13 C36 H36B 105.9
C35 C36 H36B 105.9
H36A C36 H36B 106.2
N12 C35' C36' 105.8(8)
N12 C35' H35C 110.6
C36' C35' H35C 110.6
N12 C35' H35D 110.6
C36' C35' H35D 110.6
H35C C35' H35D 108.7
N13 C36' C35' 100.1(7)
N13 C36' H36C 111.8
C35' C36' H36C 111.8
N13 C36' H36D 111.8
C35' C36' H36D 111.8
H36C C36' H36D 109.5
C36 N13 C37 101.7(6)
C36 N13 C36' 20.7(7)
C37 N13 C36' 120.6(6)
C36 N13 C39 115.9(6)
C37 N13 C39 110.1(4)
C36' N13 C39 99.1(5)
C36 N13 Ni3 102.5(5)
C37 N13 Ni3 114.0(3)
C36' N13 Ni3 99.7(5)
C39 N13 Ni3 112.1(3)
N13 C37 C38 114.9(5)
N13 C37 H37A 108.5
C38 C37 H37A 108.5
N13 C37 H37B 108.5
C38 C37 H37B 108.5
H37A C37 H37B 107.5
C37 C38 H38A 109.5
C37 C38 H38B 109.5
H38A C38 H38B 109.5
C37 C38 H38C 109.5
H38A C38 H38C 109.5
H38B C38 H38C 109.5
N13 C39 C40 116.3(5)
N13 C39 H39A 108.2
C40 C39 H39A 108.2
N13 C39 H39B 108.2
C40 C39 H39B 108.2
H39A C39 H39B 107.4
C39 C40 H40A 109.5
C39 C40 H40B 109.5
H40A C40 H40B 109.5
C39 C40 H40C 109.5
H40A C40 H40C 109.5
H40B C40 H40C 109.5
N14 C41 C28 126.7(4)
N14 C41 H41 116.6
C28 C41 H41 116.6
C41 N14 C42 118.6(4)
C41 N14 Ni4 128.1(3)
C42 N14 Ni4 113.2(3)
N14 C42 C43 108.5(4)
N14 C42 H42A 110.0
C43 C42 H42A 110.0
N14 C42 H42B 110.0
C43 C42 H42B 110.0
H42A C42 H42B 108.4
C42 C43 N15 114.0(5)
C42 C43 H43A 108.7
N15 C43 H43A 108.7
C42 C43 H43B 108.7
N15 C43 H43B 108.7
H43A C43 H43B 107.6
C46 N15 C44 112.1(5)
C46 N15 C43 109.2(5)
C44 N15 C43 105.1(5)
C46 N15 Ni4 113.5(3)
C44 N15 Ni4 115.5(3)
C43 N15 Ni4 100.2(3)
N15 C44 C45 112.1(6)
N15 C44 H44A 109.2
C45 C44 H44A 109.2
N15 C44 H44B 109.2
C45 C44 H44B 109.2
H44A C44 H44B 107.9
C44 C45 H45A 109.5
C44 C45 H45B 109.5
H45A C45 H45B 109.5
C44 C45 H45C 109.5
H45A C45 H45C 109.5
H45B C45 H45C 109.5
N15 C46 C47 118.3(5)
N15 C46 H46A 107.7
C47 C46 H46A 107.7
N15 C46 H46B 107.7
C47 C46 H46B 107.7
H46A C46 H46B 107.1
C46 C47 H47A 109.5
C46 C47 H47B 109.5
H47A C47 H47B 109.5
C46 C47 H47C 109.5
H47A C47 H47C 109.5
H47B C47 H47C 109.5
C48 O8 Ni3 121.5(3)
O8 C48 N22 126.6(5)
O8 C48 H48 116.7
N22 C48 H48 116.7
C48 N22 C49 119.9(5)
C48 N22 C50 123.0(5)
C49 N22 C50 117.0(5)
N22 C49 H49A 109.5
N22 C49 H49B 109.5
H49A C49 H49B 109.5
N22 C49 H49C 109.5
H49A C49 H49C 109.5
H49B C49 H49C 109.5
N22 C50 H50A 109.5
N22 C50 H50B 109.5
H50A C50 H50B 109.5
N22 C50 H50C 109.5
H50A C50 H50C 109.5
H50B C50 H50C 109.5
C51 O6 Ni3 127.6(3)
C51 O7 Ni4 128.6(3)
O7 C51 O6 126.7(4)
O7 C51 C52 116.2(5)
O6 C51 C52 117.1(5)
C51 C52 H52A 109.5
C51 C52 H52B 109.5
H52A C52 H52B 109.5
C51 C52 H52C 109.5
H52A C52 H52C 109.5
H52B C52 H52C 109.5
N17 N16 Ni3 125.5(3)
N17 N16 Ni4 124.8(3)
Ni3 N16 Ni4 94.49(14)
N18 N17 N16 179.2(6)
N20 N19 Ni4 122.8(3)
N21 N20 N19 177.3(6)

loop_
_geom_bond_atom_site_label_1
_geom_bond_atom_site_label_2
_geom_bond_distance
Ni1 N1 1.996(4)
Ni1 O2 2.037(3)
Ni1 O1 2.042(3)
Ni1 N5 2.093(3)
Ni1 O4 2.128(3)
Ni1 N2 2.202(4)
Ni2 N3 1.991(4)
Ni2 O1 2.052(3)
Ni2 O3 2.074(3)
Ni2 N5 2.096(3)
Ni2 N8 2.126(4)
Ni2 N4 2.199(4)
O1 C1 1.312(5)
C1 C6 1.422(6)
C1 C2 1.431(6)
C2 C3 1.398(6)
C2 C15 1.453(7)
C3 C4 1.365(7)
C3 H3 0.9300
C4 C5 1.376(8)
C4 C7 1.535(7)
C5 C6 1.405(6)
C5 H5 0.9300
C6 C8 1.439(7)
C7 H7A 0.9600
C7 H7B 0.9600
C7 H7C 0.9600
C8 N1 1.275(6)
C8 H8 0.9300
N1 C9' 1.471(8)
N1 C9 1.473(8)
C9 C10 1.538(8)
C9 H9A 0.9700
C9 H9B 0.9700
C10 N2 1.475(7)
C10 H10A 0.9700
C10 H10B 0.9700
C9' C10' 1.514(8)
C9' H9'1 0.9700
C9' H9'2 0.9700
C10' N2 1.503(7)
C10' H10C 0.9700
C10' H10D 0.9700
N2 C13 1.465(7)
N2 C11 1.473(7)
C11 C12 1.451(10)
C11 H11A 0.9700
C11 H11B 0.9700
C12 H12A 0.9600
C12 H12B 0.9600
C12 H12C 0.9600
C13 C14 1.526(8)
C13 H13A 0.9700
C13 H13B 0.9700
C14 H14A 0.9600
C14 H14B 0.9600
C14 H14C 0.9600
C15 N3 1.267(6)
C15 H15 0.9300
N3 C16' 1.447(8)
N3 C16 1.496(8)
C16 C17 1.543(9)
C16 H16A 0.9700
C16 H16B 0.9700
C17 N4 1.510(8)
C17 H17A 0.9700
C17 H17B 0.9700
C16' C17' 1.511(9)
C16' H16C 0.9700
C16' H16D 0.9700
C17' N4 1.478(8)
C17' H17C 0.9700
C17' H17D 0.9700
N4 C18 1.439(7)
N4 C20 1.499(7)
C18 C19 1.463(9)
C18 H18A 0.9700
C18 H18B 0.9700
C19 H19A 0.9600
C19 H19B 0.9600
C19 H19C 0.9600
C20 C21 1.490(8)
C20 H20A 0.9700
C20 H20B 0.9700
C21 H21A 0.9600
C21 H21B 0.9600
C21 H21C 0.9600
O4 C22 1.213(5)
C22 N11 1.295(5)
C22 H22 0.9300
N11 C24 1.440(7)
N11 C23 1.461(8)
C23 H23A 0.9600
C23 H23B 0.9600
C23 H23C 0.9600
C24 H24A 0.9600
C24 H24B 0.9600
C24 H24C 0.9600
C25 O3 1.242(5)
C25 O2 1.247(5)
C25 C26 1.519(6)
C26 H26A 0.9600
C26 H26B 0.9600
C26 H26C 0.9600
N5 N6 1.210(5)
N6 N7 1.146(5)
N8 N9 1.179(5)
N9 N10 1.168(6)
Ni3 N12 1.986(4)
Ni3 O5 2.043(3)
Ni3 O6 2.049(3)
Ni3 N16 2.076(3)
Ni3 O8 2.138(3)
Ni3 N13 2.216(4)
Ni4 N14 2.002(4)
Ni4 O7 2.045(3)
Ni4 O5 2.079(3)
Ni4 N19 2.101(4)
Ni4 N16 2.107(4)
Ni4 N15 2.269(4)
O5 C27 1.304(5)
C27 C28 1.423(6)
C27 C32 1.429(6)
C28 C29 1.393(6)
C28 C41 1.460(6)
C29 C30 1.371(7)
C29 H29 0.9300
C30 C31 1.373(8)
C30 C33 1.531(8)
C31 C32 1.399(6)
C31 H31 0.9300
C32 C34 1.446(7)
C33 H33A 0.9600
C33 H33B 0.9600
C33 H33C 0.9600
C34 N12 1.278(6)
C34 H34 0.9300
N12 C35 1.440(8)
N12 C35' 1.502(8)
C35 C36 1.475(9)
C35 H35A 0.9700
C35 H35B 0.9700
C36 N13 1.460(8)
C36 H36A 0.9700
C36 H36B 0.9700
C35' C36' 1.551(9)
C35' H35C 0.9700
C35' H35D 0.9700
C36' N13 1.485(8)
C36' H36C 0.9700
C36' H36D 0.9700
N13 C37 1.467(6)
N13 C39 1.492(7)
C37 C38 1.473(9)
C37 H37A 0.9700
C37 H37B 0.9700
C38 H38A 0.9600
C38 H38B 0.9600
C38 H38C 0.9600
C39 C40 1.525(7)
C39 H39A 0.9700
C39 H39B 0.9700
C40 H40A 0.9600
C40 H40B 0.9600
C40 H40C 0.9600
C41 N14 1.264(6)
C41 H41 0.9300
N14 C42 1.459(6)
C42 C43 1.471(8)
C42 H42A 0.9700
C42 H42B 0.9700
C43 N15 1.490(7)
C43 H43A 0.9700
C43 H43B 0.9700
N15 C46 1.474(7)
N15 C44 1.486(7)
C44 C45 1.513(10)
C44 H44A 0.9700
C44 H44B 0.9700
C45 H45A 0.9600
C45 H45B 0.9600
C45 H45C 0.9600
C46 C47 1.512(9)
C46 H46A 0.9700
C46 H46B 0.9700
C47 H47A 0.9600
C47 H47B 0.9600
C47 H47C 0.9600
O8 C48 1.218(5)
C48 N22 1.299(6)
C48 H48 0.9300
N22 C49 1.436(8)
N22 C50 1.458(7)
C49 H49A 0.9600
C49 H49B 0.9600
C49 H49C 0.9600
C50 H50A 0.9600
C50 H50B 0.9600
C50 H50C 0.9600
O6 C51 1.255(6)
O7 C51 1.245(6)
C51 C52 1.510(7)
C52 H52A 0.9600
C52 H52B 0.9600
C52 H52C 0.9600
N16 N17 1.201(5)
N17 N18 1.139(6)
N19 N20 1.176(5)
N20 N21 1.164(6)
